data_4119751
loop_
_publ_author_name
'Kan'ichiro Ishiuchi'
'Takehito Nakazawa'
'Fumitoshi Yagishita'
'Takashi Mino'
'Hiroshi Noguchi'
'Kinya Hotta'
'Kenji Watanabe'

_publ_section_title
;
 Combinatorial Generation of Complexity by Redox Enzymes in the
 Chaetoglobosin A Biosynthesis
;
_journal_name_full 'Journal of the American Chemical Society'
_journal_page_first 7371
_journal_page_last 7377
_journal_paper_doi 10.1021/ja402828w
_journal_volume 135
_journal_year 2013
_chemical_absolute_configuration syn
_chemical_formula_sum 'C32 H38 N2 O5'
_chemical_formula_weight 530.64
_chemical_name_systematic
; 
 ? 
;
_space_group_IT_number 4
_symmetry_cell_setting monoclinic
_symmetry_space_group_name_Hall 'P 2yb'
_symmetry_space_group_name_H-M 'P 1 21 1'
_atom_sites_solution_hydrogens geom
_atom_sites_solution_primary direct
_atom_sites_solution_secondary difmap
_audit_creation_method SHELXL-97
_cell_angle_alpha 90.00
_cell_angle_beta 99.143(2)
_cell_angle_gamma 90.00
_cell_formula_units_Z 2
_cell_length_a 10.0579(4)
_cell_length_b 9.6933(4)
_cell_length_c 14.7647(6)
_cell_measurement_reflns_used 4110
_cell_measurement_temperature 173
_cell_measurement_theta_max 67.14
_cell_measurement_theta_min 3.03
_cell_volume 1421.18(10)
_computing_cell_refinement 'Bruker SAINT'
_computing_data_collection 'Bruker APEX2'
_computing_data_reduction 'Bruker SAINT'
_computing_molecular_graphics 'Bruker SHELXTL'
_computing_publication_material 'Bruker SHELXTL'
_computing_structure_refinement 'SHELXL-97 (Sheldrick, 2008)'
_computing_structure_solution 'SHELXS-97 (Sheldrick, 2008)'
_diffrn_ambient_temperature 173
_diffrn_detector_area_resol_mean 8.333
_diffrn_measured_fraction_theta_full 0.979
_diffrn_measured_fraction_theta_max 0.974
_diffrn_measurement_device_type 'Bruker APEXII CCD area detector'
_diffrn_measurement_method 'phi and omega scans'
_diffrn_radiation_monochromator 'Bruker Helios multilayer confocal mirror'
_diffrn_radiation_source 'Bruker TXS fine-focus rotating anode'
_diffrn_radiation_type CuK\a
_diffrn_radiation_wavelength 1.54178
_diffrn_reflns_av_R_equivalents 0.0353
_diffrn_reflns_av_sigmaI/netI 0.0366
_diffrn_reflns_limit_h_max 12
_diffrn_reflns_limit_h_min -11
_diffrn_reflns_limit_k_max 10
_diffrn_reflns_limit_k_min -11
_diffrn_reflns_limit_l_max 17
_diffrn_reflns_limit_l_min -17
_diffrn_reflns_number 11035
_diffrn_reflns_theta_full 68.00
_diffrn_reflns_theta_max 68.49
_diffrn_reflns_theta_min 3.03
_exptl_absorpt_coefficient_mu 0.671
_exptl_absorpt_correction_T_max 0.9933
_exptl_absorpt_correction_T_min 0.9737
_exptl_absorpt_correction_type empirical
_exptl_absorpt_process_details 'SADABS Sheldrick 1996'
_exptl_crystal_colour colourless
_exptl_crystal_density_diffrn 1.240
_exptl_crystal_description plate
_exptl_crystal_F_000 568
_exptl_crystal_size_max 0.04
_exptl_crystal_size_mid 0.04
_exptl_crystal_size_min 0.01
_refine_diff_density_max 0.310
_refine_diff_density_min -0.300
_refine_diff_density_rms 0.063
_refine_ls_abs_structure_details 'Flack H D (1983), Acta Cryst. A39, 876-881'
_refine_ls_abs_structure_Flack -0.1(3)
_refine_ls_extinction_method none
_refine_ls_goodness_of_fit_ref 1.141
_refine_ls_hydrogen_treatment constr
_refine_ls_matrix_type full
_refine_ls_number_parameters 358
_refine_ls_number_reflns 4190
_refine_ls_number_restraints 1
_refine_ls_restrained_S_all 1.141
_refine_ls_R_factor_all 0.0618
_refine_ls_R_factor_gt 0.0414
_refine_ls_shift/su_max 0.000
_refine_ls_shift/su_mean 0.000
_refine_ls_structure_factor_coef Fsqd
_refine_ls_weighting_details 'calc w=1/[\s^2^(Fo^2^)+(0.0795P)^2^+0.1149P] where P=(Fo^2^+2Fc^2^)/3'
_refine_ls_weighting_scheme calc
_refine_ls_wR_factor_gt 0.1122
_refine_ls_wR_factor_ref 0.1347
_reflns_number_gt 3521
_reflns_number_total 4190
_reflns_threshold_expression >2sigma(I)
_cod_data_source_file ja402828w_si_004.cif
_cod_data_source_block u130107yag_p21
_cod_database_code 4119751

loop_
_symmetry_equiv_pos_as_xyz
'x, y, z'
'-x, y+1/2, -z'

loop_
_atom_site_label
_atom_site_type_symbol
_atom_site_fract_x
_atom_site_fract_y
_atom_site_fract_z
_atom_site_U_iso_or_equiv
_atom_site_adp_type
_atom_site_occupancy
_atom_site_symmetry_multiplicity
_atom_site_calc_flag
_atom_site_refinement_flags
C1 C 1.0125(3) 0.6299(4) 0.4827(2) 0.0475(8) Uani 1 1 d .
H1 H 1.0289 0.7044 0.5247 0.057 Uiso 1 1 calc R
C2 C 0.8903(3) 0.5652(4) 0.4579(2) 0.0402(7) Uani 1 1 d .
C3 C 0.9108(3) 0.4638(3) 0.3917(2) 0.0371(7) Uani 1 1 d .
C4 C 0.8265(3) 0.3695(4) 0.3387(2) 0.0421(7) Uani 1 1 d .
H4 H 0.7336 0.3652 0.3435 0.050 Uiso 1 1 calc R
C5 C 0.8791(4) 0.2831(4) 0.2794(2) 0.0514(8) Uani 1 1 d .
H5 H 0.8215 0.2204 0.2424 0.062 Uiso 1 1 calc R
C6 C 1.0161(4) 0.2863(5) 0.2731(3) 0.0576(10) Uani 1 1 d .
H6 H 1.0509 0.2232 0.2336 0.069 Uiso 1 1 calc R
C7 C 1.1018(3) 0.3796(5) 0.3231(3) 0.0556(10) Uani 1 1 d .
H7 H 1.1948 0.3823 0.3181 0.067 Uiso 1 1 calc R
C8 C 1.0478(3) 0.4693(4) 0.3809(2) 0.0437(8) Uani 1 1 d .
C9 C 0.7608(3) 0.5993(4) 0.4909(2) 0.0402(7) Uani 1 1 d .
H9A H 0.7790 0.6121 0.5583 0.048 Uiso 1 1 calc R
H9B H 0.6983 0.5203 0.4778 0.048 Uiso 1 1 calc R
C10 C 0.6920(3) 0.7289(3) 0.44694(18) 0.0355(6) Uani 1 1 d .
H10 H 0.7532 0.8100 0.4612 0.043 Uiso 1 1 calc R
C11 C 0.6486(3) 0.7170(3) 0.34137(18) 0.0334(6) Uani 1 1 d .
H11 H 0.6977 0.6377 0.3187 0.040 Uiso 1 1 calc R
C12 C 0.6752(3) 0.8468(3) 0.2867(2) 0.0377(7) Uani 1 1 d .
H12 H 0.6578 0.8188 0.2207 0.045 Uiso 1 1 calc R
C13 C 0.5723(3) 0.9592(4) 0.2965(2) 0.0415(7) Uani 1 1 d .
C14 C 0.4324(3) 0.9148(4) 0.2731(2) 0.0409(7) Uani 1 1 d .
H14 H 0.3663 0.9592 0.3080 0.049 Uiso 1 1 calc R
C15 C 0.4092(3) 0.7654(4) 0.24902(19) 0.0372(7) Uani 1 1 d .
H15 H 0.4490 0.7478 0.1922 0.045 Uiso 1 1 calc R
C16 C 0.2649(3) 0.7187(4) 0.2298(2) 0.0413(7) Uani 1 1 d .
H16 H 0.2131 0.7224 0.2783 0.050 Uiso 1 1 calc R
C17 C 0.2067(3) 0.6730(4) 0.1496(2) 0.0417(7) Uani 1 1 d .
H17 H 0.2595 0.6742 0.1016 0.050 Uiso 1 1 calc R
C18 C 0.0650(3) 0.6190(4) 0.1256(2) 0.0475(8) Uani 1 1 d .
H18A H 0.0027 0.6980 0.1120 0.057 Uiso 1 1 calc R
H18B H 0.0407 0.5700 0.1795 0.057 Uiso 1 1 calc R
C19 C 0.0459(3) 0.5211(4) 0.0435(2) 0.0491(9) Uani 1 1 d .
H19 H 0.0566 0.5755 -0.0125 0.059 Uiso 1 1 calc R
C20 C 0.1476(3) 0.4062(4) 0.0534(2) 0.0434(8) Uani 1 1 d .
H20 H 0.1348 0.3353 0.0956 0.052 Uiso 1 1 calc R
C21 C 0.2535(3) 0.3918(4) 0.01036(19) 0.0438(8) Uani 1 1 d .
C22 C 0.3485(3) 0.2722(4) 0.0317(2) 0.0408(7) Uani 1 1 d .
H22 H 0.3023 0.1996 0.0634 0.049 Uiso 1 1 calc R
C23 C 0.4834(3) 0.3086(4) 0.0934(2) 0.0443(8) Uani 1 1 d .
H23 H 0.5376 0.2220 0.1044 0.053 Uiso 1 1 calc R
C24 C 0.4609(3) 0.3623(4) 0.1831(2) 0.0390(7) Uani 1 1 d .
H24 H 0.4090 0.3066 0.2174 0.047 Uiso 1 1 calc R
C25 C 0.5060(3) 0.4805(3) 0.2204(2) 0.0360(7) Uani 1 1 d .
H25 H 0.5606 0.5369 0.1886 0.043 Uiso 1 1 calc R
C26 C 0.4750(3) 0.5283(3) 0.30960(19) 0.0331(6) Uani 1 1 d .
C27 C 0.4945(3) 0.6805(3) 0.32875(19) 0.0326(6) Uani 1 1 d .
C28 C 0.4542(3) 0.7244(3) 0.4208(2) 0.0370(6) Uani 1 1 d .
C29 C 0.8236(3) 0.8911(4) 0.3059(3) 0.0499(8) Uani 1 1 d .
H29A H 0.8433 0.9327 0.3671 0.075 Uiso 1 1 calc R
H29B H 0.8409 0.9586 0.2598 0.075 Uiso 1 1 calc R
H29C H 0.8813 0.8102 0.3031 0.075 Uiso 1 1 calc R
C30 C 0.6081(4) 1.0743(4) 0.3629(3) 0.0585(9) Uani 1 1 d .
H30A H 0.6292 1.0369 0.4252 0.088 Uiso 1 1 calc R
H30B H 0.5319 1.1381 0.3595 0.088 Uiso 1 1 calc R
H30C H 0.6867 1.1236 0.3477 0.088 Uiso 1 1 calc R
C31 C -0.0981(3) 0.4605(5) 0.0294(3) 0.0652(11) Uani 1 1 d .
H31A H -0.1053 0.3927 0.0776 0.098 Uiso 1 1 calc R
H31B H -0.1170 0.4156 -0.0307 0.098 Uiso 1 1 calc R
H31C H -0.1632 0.5349 0.0324 0.098 Uiso 1 1 calc R
C32 C 0.2863(4) 0.4973(5) -0.0578(3) 0.0682(11) Uani 1 1 d .
H32A H 0.3395 0.5720 -0.0251 0.102 Uiso 1 1 calc R
H32B H 0.2026 0.5351 -0.0917 0.102 Uiso 1 1 calc R
H32C H 0.3382 0.4535 -0.1008 0.102 Uiso 1 1 calc R
N1 N 1.1061(3) 0.5710(4) 0.4380(2) 0.0536(8) Uani 1 1 d .
H1A H 1.1915 0.5949 0.4447 0.064 Uiso 1 1 calc R
N2 N 0.5650(2) 0.7558(3) 0.47867(15) 0.0376(6) Uani 1 1 d .
H2 H 0.5616 0.7910 0.5332 0.045 Uiso 1 1 calc R
O1 O 0.4886(2) 1.0015(3) 0.20976(16) 0.0527(6) Uani 1 1 d .
O2 O 0.3798(3) 0.2151(3) -0.05184(14) 0.0509(6) Uani 1 1 d .
H2A H 0.3929 0.1299 -0.0453 0.076 Uiso 1 1 calc R
O3 O 0.5586(2) 0.4047(3) 0.04851(17) 0.0603(7) Uani 1 1 d .
H3 H 0.5488 0.3864 -0.0078 0.091 Uiso 1 1 calc R
O4 O 0.4360(2) 0.4506(2) 0.36491(14) 0.0436(5) Uani 1 1 d .
O5 O 0.33856(19) 0.7344(3) 0.43716(14) 0.0439(5) Uani 1 1 d .

loop_
_atom_site_aniso_label
_atom_site_aniso_U_11
_atom_site_aniso_U_22
_atom_site_aniso_U_33
_atom_site_aniso_U_23
_atom_site_aniso_U_13
_atom_site_aniso_U_12
C1 0.0410(16) 0.047(2) 0.0506(18) 0.0013(16) -0.0042(14) -0.0079(15)
C2 0.0378(15) 0.0431(19) 0.0366(15) 0.0076(15) -0.0034(11) -0.0042(14)
C3 0.0360(14) 0.0353(17) 0.0386(15) 0.0085(14) 0.0018(11) -0.0033(14)
C4 0.0391(14) 0.0365(18) 0.0498(17) 0.0058(16) 0.0047(12) -0.0012(14)
C5 0.063(2) 0.043(2) 0.0490(18) 0.0041(17) 0.0090(15) -0.0037(17)
C6 0.068(2) 0.056(2) 0.0538(19) 0.0054(19) 0.0237(18) 0.008(2)
C7 0.0439(16) 0.065(3) 0.062(2) 0.018(2) 0.0203(15) 0.0035(19)
C8 0.0370(14) 0.046(2) 0.0470(16) 0.0112(16) 0.0051(13) -0.0033(15)
C9 0.0405(15) 0.045(2) 0.0344(14) 0.0002(14) 0.0049(12) -0.0064(14)
C10 0.0351(13) 0.0365(17) 0.0347(14) -0.0048(14) 0.0047(11) -0.0076(13)
C11 0.0336(13) 0.0319(16) 0.0349(14) -0.0026(13) 0.0061(11) -0.0039(12)
C12 0.0392(14) 0.0389(18) 0.0372(15) 0.0027(14) 0.0126(12) -0.0055(14)
C13 0.0521(17) 0.0339(17) 0.0424(16) 0.0034(15) 0.0197(13) -0.0048(15)
C14 0.0456(15) 0.0385(18) 0.0422(15) 0.0061(14) 0.0176(12) 0.0033(14)
C15 0.0399(14) 0.0411(19) 0.0317(14) 0.0019(14) 0.0096(11) 0.0001(14)
C16 0.0408(15) 0.0423(18) 0.0414(15) 0.0048(15) 0.0085(12) 0.0026(14)
C17 0.0398(15) 0.0409(19) 0.0436(16) -0.0002(15) 0.0045(12) 0.0024(14)
C18 0.0352(15) 0.054(2) 0.0517(18) 0.0068(17) 0.0008(13) 0.0041(16)
C19 0.0430(17) 0.053(2) 0.0481(18) 0.0028(17) -0.0026(14) -0.0019(16)
C20 0.0408(15) 0.044(2) 0.0438(16) 0.0048(15) 0.0013(12) -0.0035(15)
C21 0.0526(17) 0.049(2) 0.0298(14) -0.0031(15) 0.0052(12) -0.0115(16)
C22 0.0492(16) 0.0386(19) 0.0357(14) -0.0043(14) 0.0098(12) -0.0053(15)
C23 0.0436(16) 0.041(2) 0.0502(18) -0.0094(16) 0.0148(14) -0.0063(15)
C24 0.0341(13) 0.0370(18) 0.0452(16) 0.0006(15) 0.0040(12) 0.0033(13)
C25 0.0344(14) 0.0330(18) 0.0407(15) -0.0017(14) 0.0059(11) -0.0029(13)
C26 0.0303(13) 0.0371(17) 0.0306(13) 0.0042(13) 0.0011(10) -0.0033(12)
C27 0.0325(13) 0.0341(17) 0.0318(13) -0.0024(13) 0.0069(10) -0.0057(13)
C28 0.0439(15) 0.0322(16) 0.0358(14) -0.0022(13) 0.0090(11) -0.0054(14)
C29 0.0425(16) 0.049(2) 0.061(2) 0.0042(18) 0.0185(14) -0.0084(16)
C30 0.066(2) 0.037(2) 0.077(2) -0.0141(19) 0.0250(19) -0.0087(18)
C31 0.0415(17) 0.065(3) 0.084(3) -0.004(2) -0.0060(17) 0.0015(19)
C32 0.087(3) 0.066(3) 0.058(2) 0.008(2) 0.032(2) 0.007(2)
N1 0.0318(12) 0.065(2) 0.0605(17) 0.0080(17) -0.0023(12) -0.0125(14)
N2 0.0422(12) 0.0414(16) 0.0300(11) -0.0078(11) 0.0083(10) -0.0017(12)
O1 0.0647(14) 0.0430(14) 0.0531(13) 0.0100(11) 0.0179(11) 0.0047(11)
O2 0.0702(15) 0.0418(14) 0.0430(12) -0.0091(11) 0.0159(10) -0.0056(12)
O3 0.0591(14) 0.0692(18) 0.0594(14) -0.0233(14) 0.0301(12) -0.0260(13)
O4 0.0531(12) 0.0399(13) 0.0372(10) 0.0040(10) 0.0053(9) -0.0092(11)
O5 0.0368(10) 0.0549(15) 0.0428(11) -0.0055(11) 0.0152(8) -0.0054(11)

loop_
_atom_type_symbol
_atom_type_description
_atom_type_scat_dispersion_real
_atom_type_scat_dispersion_imag
_atom_type_scat_source
C C 0.0181 0.0091 'International Tables Vol C Tables 4.2.6.8 and 6.1.1.4'
H H 0.0000 0.0000 'International Tables Vol C Tables 4.2.6.8 and 6.1.1.4'
N N 0.0311 0.0180 'International Tables Vol C Tables 4.2.6.8 and 6.1.1.4'
O O 0.0492 0.0322 'International Tables Vol C Tables 4.2.6.8 and 6.1.1.4'

loop_
_geom_angle_atom_site_label_1
_geom_angle_atom_site_label_2
_geom_angle_atom_site_label_3
_geom_angle
N1 C1 C2 109.8(3)
N1 C1 H1 125.1
C2 C1 H1 125.1
C1 C2 C3 106.0(3)
C1 C2 C9 126.8(3)
C3 C2 C9 127.1(3)
C4 C3 C8 118.4(3)
C4 C3 C2 134.0(3)
C8 C3 C2 107.6(3)
C5 C4 C3 119.6(3)
C5 C4 H4 120.2
C3 C4 H4 120.2
C4 C5 C6 120.8(4)
C4 C5 H5 119.6
C6 C5 H5 119.6
C7 C6 C5 121.3(4)
C7 C6 H6 119.4
C5 C6 H6 119.4
C6 C7 C8 117.8(3)
C6 C7 H7 121.1
C8 C7 H7 121.1
N1 C8 C7 131.3(3)
N1 C8 C3 106.7(3)
C7 C8 C3 122.0(3)
C2 C9 C10 113.6(3)
C2 C9 H9A 108.8
C10 C9 H9A 108.8
C2 C9 H9B 108.8
C10 C9 H9B 108.8
H9A C9 H9B 107.7
N2 C10 C9 111.9(2)
N2 C10 C11 102.4(2)
C9 C10 C11 113.6(3)
N2 C10 H10 109.6
C9 C10 H10 109.6
C11 C10 H10 109.6
C12 C11 C10 114.8(2)
C12 C11 C27 111.8(2)
C10 C11 C27 104.5(2)
C12 C11 H11 108.5
C10 C11 H11 108.5
C27 C11 H11 108.5
C13 C12 C29 115.9(3)
C13 C12 C11 110.9(2)
C29 C12 C11 112.1(3)
C13 C12 H12 105.7
C29 C12 H12 105.7
C11 C12 H12 105.7
C14 C13 O1 58.7(2)
C14 C13 C30 119.9(3)
O1 C13 C30 114.1(3)
C14 C13 C12 114.2(3)
O1 C13 C12 114.8(3)
C30 C13 C12 120.0(3)
O1 C14 C13 61.2(2)
O1 C14 C15 118.2(3)
C13 C14 C15 116.6(3)
O1 C14 H14 116.5
C13 C14 H14 116.5
C15 C14 H14 116.5
C14 C15 C16 116.4(3)
C14 C15 C27 106.4(2)
C16 C15 C27 112.2(2)
C14 C15 H15 107.1
C16 C15 H15 107.1
C27 C15 H15 107.1
C17 C16 C15 123.4(3)
C17 C16 H16 118.3
C15 C16 H16 118.3
C16 C17 C18 126.8(3)
C16 C17 H17 116.6
C18 C17 H17 116.6
C17 C18 C19 113.4(3)
C17 C18 H18A 108.9
C19 C18 H18A 108.9
C17 C18 H18B 108.9
C19 C18 H18B 108.9
H18A C18 H18B 107.7
C20 C19 C18 112.6(3)
C20 C19 C31 109.9(3)
C18 C19 C31 109.8(3)
C20 C19 H19 108.1
C18 C19 H19 108.1
C31 C19 H19 108.1
C21 C20 C19 127.9(3)
C21 C20 H20 116.0
C19 C20 H20 116.0
C20 C21 C22 120.7(3)
C20 C21 C32 121.6(3)
C22 C21 C32 117.7(3)
O2 C22 C21 109.7(2)
O2 C22 C23 107.6(3)
C21 C22 C23 114.5(3)
O2 C22 H22 108.3
C21 C22 H22 108.3
C23 C22 H22 108.3
O3 C23 C24 110.8(3)
O3 C23 C22 110.8(3)
C24 C23 C22 111.3(3)
O3 C23 H23 107.9
C24 C23 H23 107.9
C22 C23 H23 107.9
C25 C24 C23 126.1(3)
C25 C24 H24 117.0
C23 C24 H24 117.0
C24 C25 C26 122.5(3)
C24 C25 H25 118.8
C26 C25 H25 118.8
O4 C26 C25 122.6(3)
O4 C26 C27 121.6(3)
C25 C26 C27 115.8(3)
C26 C27 C28 113.0(2)
C26 C27 C11 109.8(2)
C28 C27 C11 103.1(2)
C26 C27 C15 109.4(2)
C28 C27 C15 109.1(2)
C11 C27 C15 112.4(2)
O5 C28 N2 125.4(3)
O5 C28 C27 125.9(3)
N2 C28 C27 108.7(2)
C12 C29 H29A 109.5
C12 C29 H29B 109.5
H29A C29 H29B 109.5
C12 C29 H29C 109.5
H29A C29 H29C 109.5
H29B C29 H29C 109.5
C13 C30 H30A 109.5
C13 C30 H30B 109.5
H30A C30 H30B 109.5
C13 C30 H30C 109.5
H30A C30 H30C 109.5
H30B C30 H30C 109.5
C19 C31 H31A 109.5
C19 C31 H31B 109.5
H31A C31 H31B 109.5
C19 C31 H31C 109.5
H31A C31 H31C 109.5
H31B C31 H31C 109.5
C21 C32 H32A 109.5
C21 C32 H32B 109.5
H32A C32 H32B 109.5
C21 C32 H32C 109.5
H32A C32 H32C 109.5
H32B C32 H32C 109.5
C1 N1 C8 109.9(3)
C1 N1 H1A 125.1
C8 N1 H1A 125.1
C28 N2 C10 116.3(2)
C28 N2 H2 121.9
C10 N2 H2 121.9
C14 O1 C13 60.1(2)
C22 O2 H2A 109.5
C23 O3 H3 109.5

loop_
_geom_bond_atom_site_label_1
_geom_bond_atom_site_label_2
_geom_bond_distance
C1 N1 1.358(5)
C1 C2 1.376(5)
C1 H1 0.9500
C2 C3 1.424(5)
C2 C9 1.498(4)
C3 C4 1.399(4)
C3 C8 1.414(4)
C4 C5 1.376(5)
C4 H4 0.9500
C5 C6 1.396(5)
C5 H5 0.9500
C6 C7 1.379(6)
C6 H6 0.9500
C7 C8 1.389(5)
C7 H7 0.9500
C8 N1 1.367(5)
C9 C10 1.528(5)
C9 H9A 0.9900
C9 H9B 0.9900
C10 N2 1.453(4)
C10 C11 1.555(4)
C10 H10 1.0000
C11 C12 1.541(4)
C11 C27 1.572(4)
C11 H11 1.0000
C12 C13 1.525(5)
C12 C29 1.536(4)
C12 H12 1.0000
C13 C14 1.459(5)
C13 O1 1.474(4)
C13 C30 1.491(5)
C14 O1 1.438(4)
C14 C15 1.501(5)
C14 H14 1.0000
C15 C16 1.504(4)
C15 C27 1.574(4)
C15 H15 1.0000
C16 C17 1.312(4)
C16 H16 0.9500
C17 C18 1.507(4)
C17 H17 0.9500
C18 C19 1.528(5)
C18 H18A 0.9900
C18 H18B 0.9900
C19 C20 1.503(5)
C19 C31 1.546(5)
C19 H19 1.0000
C20 C21 1.331(4)
C20 H20 0.9500
C21 C22 1.504(5)
C21 C32 1.508(5)
C22 O2 1.432(4)
C22 C23 1.550(4)
C22 H22 1.0000
C23 O3 1.427(4)
C23 C24 1.475(5)
C23 H23 1.0000
C24 C25 1.320(5)
C24 H24 0.9500
C25 C26 1.476(4)
C25 H25 0.9500
C26 O4 1.221(4)
C26 C27 1.508(4)
C27 C28 1.538(4)
C28 O5 1.229(3)
C28 N2 1.328(4)
C29 H29A 0.9800
C29 H29B 0.9800
C29 H29C 0.9800
C30 H30A 0.9800
C30 H30B 0.9800
C30 H30C 0.9800
C31 H31A 0.9800
C31 H31B 0.9800
C31 H31C 0.9800
C32 H32A 0.9800
C32 H32B 0.9800
C32 H32C 0.9800
N1 H1A 0.8800
N2 H2 0.8800
O2 H2A 0.8400
O3 H3 0.8400

loop_
_geom_torsion_atom_site_label_1
_geom_torsion_atom_site_label_2
_geom_torsion_atom_site_label_3
_geom_torsion_atom_site_label_4
_geom_torsion
N1 C1 C2 C3 -1.9(4)
N1 C1 C2 C9 -179.5(3)
C1 C2 C3 C4 -177.1(4)
C9 C2 C3 C4 0.5(6)
C1 C2 C3 C8 1.4(4)
C9 C2 C3 C8 179.0(3)
C8 C3 C4 C5 1.5(5)
C2 C3 C4 C5 180.0(3)
C3 C4 C5 C6 1.4(5)
C4 C5 C6 C7 -2.6(6)
C5 C6 C7 C8 0.7(6)
C6 C7 C8 N1 180.0(4)
C6 C7 C8 C3 2.3(5)
C4 C3 C8 N1 178.4(3)
C2 C3 C8 N1 -0.5(4)
C4 C3 C8 C7 -3.4(5)
C2 C3 C8 C7 177.8(3)
C1 C2 C9 C10 76.1(4)
C3 C2 C9 C10 -101.0(4)
C2 C9 C10 N2 178.2(2)
C2 C9 C10 C11 62.8(3)
N2 C10 C11 C12 100.8(3)
C9 C10 C11 C12 -138.3(3)
N2 C10 C11 C27 -22.0(3)
C9 C10 C11 C27 98.8(3)
C10 C11 C12 C13 -75.6(3)
C27 C11 C12 C13 43.2(3)
C10 C11 C12 C29 55.8(3)
C27 C11 C12 C29 174.6(3)
C29 C12 C13 C14 177.0(3)
C11 C12 C13 C14 -53.7(3)
C29 C12 C13 O1 111.8(3)
C11 C12 C13 O1 -118.9(3)
C29 C12 C13 C30 -29.9(4)
C11 C12 C13 C30 99.4(3)
C30 C13 C14 O1 101.6(3)
C12 C13 C14 O1 -105.3(3)
O1 C13 C14 C15 109.1(3)
C30 C13 C14 C15 -149.3(3)
C12 C13 C14 C15 3.8(4)
O1 C14 C15 C16 -113.2(3)
C13 C14 C15 C16 176.9(3)
O1 C14 C15 C27 120.9(3)
C13 C14 C15 C27 51.0(3)
C14 C15 C16 C17 115.8(4)
C27 C15 C16 C17 -121.4(3)
C15 C16 C17 C18 177.3(3)
C16 C17 C18 C19 -155.7(4)
C17 C18 C19 C20 52.0(4)
C17 C18 C19 C31 174.8(3)
C18 C19 C20 C21 -105.8(4)
C31 C19 C20 C21 131.4(4)
C19 C20 C21 C22 177.5(3)
C19 C20 C21 C32 0.5(5)
C20 C21 C22 O2 136.0(3)
C32 C21 C22 O2 -46.9(4)
C20 C21 C22 C23 -103.0(3)
C32 C21 C22 C23 74.2(4)
O2 C22 C23 O3 58.9(3)
C21 C22 C23 O3 -63.3(4)
O2 C22 C23 C24 -177.3(3)
C21 C22 C23 C24 60.5(4)
O3 C23 C24 C25 -2.0(4)
C22 C23 C24 C25 -125.8(3)
C23 C24 C25 C26 178.0(3)
C24 C25 C26 O4 18.9(4)
C24 C25 C26 C27 -161.2(3)
O4 C26 C27 C28 -2.7(4)
C25 C26 C27 C28 177.4(2)
O4 C26 C27 C11 111.8(3)
C25 C26 C27 C11 -68.1(3)
O4 C26 C27 C15 -124.4(3)
C25 C26 C27 C15 55.6(3)
C12 C11 C27 C26 133.6(2)
C10 C11 C27 C26 -101.6(3)
C12 C11 C27 C28 -105.7(3)
C10 C11 C27 C28 19.1(3)
C12 C11 C27 C15 11.6(3)
C10 C11 C27 C15 136.4(3)
C14 C15 C27 C26 179.5(2)
C16 C15 C27 C26 51.1(3)
C14 C15 C27 C28 55.4(3)
C16 C15 C27 C28 -73.0(3)
C14 C15 C27 C11 -58.3(3)
C16 C15 C27 C11 173.4(3)
C26 C27 C28 O5 -73.3(4)
C11 C27 C28 O5 168.2(3)
C15 C27 C28 O5 48.6(4)
C26 C27 C28 N2 109.5(3)
C11 C27 C28 N2 -9.0(3)
C15 C27 C28 N2 -128.6(3)
C2 C1 N1 C8 1.7(4)
C7 C8 N1 C1 -178.7(4)
C3 C8 N1 C1 -0.7(4)
O5 C28 N2 C10 176.7(3)
C27 C28 N2 C10 -6.0(4)
C9 C10 N2 C28 -103.7(3)
C11 C10 N2 C28 18.4(3)
C15 C14 O1 C13 -106.6(3)
C30 C13 O1 C14 -111.6(3)
C12 C13 O1 C14 104.4(3)
